data_2231766
loop_
_publ_author_name
'Zhu, Yaomin'
'Yang, Jianfei'
'Li, Xianfei'
'Zhou, Le'

_publ_section_title
;
 3,15-Dimethoxy-10-methyltricyclo[9.4.0.0^2,7^]pentadeca-1(11),2(7),3,5,9,12,14-heptaen-8-one
;
_journal_coeditor_code ZJ2016
_journal_issue 9
_journal_name_full 'Acta Crystallographica Section E'
_journal_page_first o2282
_journal_paper_doi 10.1107/S160053681103100X
_journal_volume 67
_journal_year 2011
_chemical_formula_iupac 'C18 H16 O3'
_chemical_formula_moiety 'C18 H16 O3'
_chemical_formula_sum 'C18 H16 O3'
_chemical_formula_weight 280.31
_chemical_name_systematic
;
3,15-Dimethoxy-10-methyltricyclo[9.4.0.0^2,7^]pentadeca-
1(11),2(7),3,5,9,12,14-heptaen-8-one
;
_space_group_IT_number 19
_symmetry_cell_setting orthorhombic
_symmetry_space_group_name_Hall 'P 2ac 2ab'
_symmetry_space_group_name_H-M 'P 21 21 21'
_atom_sites_solution_hydrogens geom
_atom_sites_solution_primary direct
_atom_sites_solution_secondary difmap
_audit_creation_method SHELXL-97
_cell_angle_alpha 90.00
_cell_angle_beta 90.00
_cell_angle_gamma 90.00
_cell_formula_units_Z 4
_cell_length_a 7.6615(10)
_cell_length_b 12.2005(16)
_cell_length_c 15.545(2)
_cell_measurement_reflns_used 2351
_cell_measurement_temperature 295(2)
_cell_measurement_theta_max 22.59
_cell_measurement_theta_min 2.62
_cell_volume 1453.1(3)
_computing_cell_refinement 'SAINT (Bruker, 2004)'
_computing_data_collection 'SMART (Bruker, 2004)'
_computing_data_reduction 'SAINT (Bruker, 2004)'
_computing_molecular_graphics 'SHELXTL (Sheldrick, 2008)'
_computing_publication_material 'SHELXTL (Sheldrick, 2008)'
_computing_structure_refinement 'SHELXL97 (Sheldrick, 2008)'
_computing_structure_solution 'SHELXS97 (Sheldrick, 2008)'
_diffrn_ambient_temperature 295(2)
_diffrn_measured_fraction_theta_full 0.999
_diffrn_measured_fraction_theta_max 0.999
_diffrn_measurement_device_type 'Bruker SMART CCD area detector'
_diffrn_measurement_method '\f and \w'
_diffrn_radiation_monochromator graphite
_diffrn_radiation_source 'fine-focus sealed tube'
_diffrn_radiation_type MoK\a
_diffrn_radiation_wavelength 0.71073
_diffrn_reflns_av_R_equivalents 0.0342
_diffrn_reflns_av_sigmaI/netI 0.0289
_diffrn_reflns_limit_h_max 9
_diffrn_reflns_limit_h_min -9
_diffrn_reflns_limit_k_max 14
_diffrn_reflns_limit_k_min -14
_diffrn_reflns_limit_l_max 18
_diffrn_reflns_limit_l_min -18
_diffrn_reflns_number 11119
_diffrn_reflns_theta_full 25.50
_diffrn_reflns_theta_max 25.50
_diffrn_reflns_theta_min 2.62
_diffrn_standards_number 0
_exptl_absorpt_coefficient_mu 0.087
_exptl_absorpt_correction_T_max 0.9856
_exptl_absorpt_correction_T_min 0.9636
_exptl_absorpt_correction_type multi-scan
_exptl_absorpt_process_details '(SADABS; Sheldrick, 1996)'
_exptl_crystal_colour yellow
_exptl_crystal_density_diffrn 1.281
_exptl_crystal_density_method 'not measured'
_exptl_crystal_description block
_exptl_crystal_F_000 592
_exptl_crystal_size_max 0.43
_exptl_crystal_size_mid 0.31
_exptl_crystal_size_min 0.17
_refine_diff_density_max 0.101
_refine_diff_density_min -0.133
_refine_ls_extinction_method none
_refine_ls_goodness_of_fit_ref 1.088
_refine_ls_hydrogen_treatment constr
_refine_ls_matrix_type full
_refine_ls_number_parameters 193
_refine_ls_number_reflns 2708
_refine_ls_number_restraints 0
_refine_ls_restrained_S_all 1.088
_refine_ls_R_factor_all 0.0544
_refine_ls_R_factor_gt 0.0369
_refine_ls_shift/su_max 0.000
_refine_ls_shift/su_mean 0.000
_refine_ls_structure_factor_coef Fsqd
_refine_ls_weighting_details 'calc w=1/[\s^2^(Fo^2^)+(0.0385P)^2^+0.0759P] where P=(Fo^2^+2Fc^2^)/3'
_refine_ls_weighting_scheme calc
_refine_ls_wR_factor_gt 0.0798
_refine_ls_wR_factor_ref 0.0898
_reflns_number_gt 2083
_reflns_number_total 2708
_reflns_threshold_expression I>2sigma(I)
_cod_data_source_file zj2016.cif
_cod_data_source_block I
_cod_database_code 2231766
_cod_database_fobs_code 2231766

loop_
_symmetry_equiv_pos_as_xyz
'x, y, z'
'-x+1/2, -y, z+1/2'
'-x, y+1/2, -z+1/2'
'x+1/2, -y+1/2, -z'

loop_
_atom_site_type_symbol
_atom_site_label
_atom_site_fract_x
_atom_site_fract_y
_atom_site_fract_z
_atom_site_U_iso_or_equiv
_atom_site_adp_type
_atom_site_calc_flag
_atom_site_refinement_flags
_atom_site_occupancy
_atom_site_symmetry_multiplicity
O O1 0.90746(18) 0.51793(11) 0.45436(10) 0.0617(4) Uani d . 1 1
O O2 0.6310(2) 0.46929(11) 0.35471(8) 0.0590(4) Uani d . 1 1
O O3 0.4247(3) 0.68747(15) 0.67899(12) 0.0975(6) Uani d . 1 1
C C1 0.8412(3) 0.43948(14) 0.50732(12) 0.0435(5) Uani d . 1 1
C C2 0.6641(2) 0.45458(13) 0.53147(11) 0.0391(4) Uani d . 1 1
C C3 0.5949(3) 0.38457(15) 0.59460(11) 0.0423(5) Uani d . 1 1
C C4 0.6961(3) 0.29640(16) 0.62432(12) 0.0506(5) Uani d . 1 1
H H4 0.6490 0.2483 0.6645 0.061 Uiso calc R 1 1
C C5 0.8624(3) 0.27996(16) 0.59543(14) 0.0544(5) Uani d . 1 1
H H5 0.9256 0.2196 0.6147 0.065 Uiso calc R 1 1
C C6 0.9376(3) 0.35217(15) 0.53789(14) 0.0516(5) Uani d . 1 1
H H6 1.0522 0.3421 0.5199 0.062 Uiso calc R 1 1
C C7 0.5694(3) 0.55704(15) 0.39995(13) 0.0478(5) Uani d . 1 1
C C8 0.5662(2) 0.54490(14) 0.48981(12) 0.0415(4) Uani d . 1 1
C C9 0.4791(3) 0.62605(15) 0.53714(14) 0.0502(5) Uani d . 1 1
C C10 0.4157(3) 0.72015(16) 0.49742(18) 0.0658(6) Uani d . 1 1
H H10 0.3607 0.7740 0.5300 0.079 Uiso calc R 1 1
C C11 0.4340(3) 0.73350(19) 0.41045(19) 0.0756(7) Uani d . 1 1
H H11 0.3966 0.7980 0.3844 0.091 Uiso calc R 1 1
C C12 0.5077(3) 0.65175(18) 0.36140(17) 0.0657(6) Uani d . 1 1
H H12 0.5160 0.6602 0.3021 0.079 Uiso calc R 1 1
C C13 0.3278(3) 0.3040(2) 0.66884(15) 0.0734(7) Uani d . 1 1
H H13A 0.2127 0.3251 0.6867 0.110 Uiso calc R 1 1
H H13B 0.3899 0.2736 0.7169 0.110 Uiso calc R 1 1
H H13C 0.3195 0.2501 0.6240 0.110 Uiso calc R 1 1
C C14 0.4239(3) 0.40290(18) 0.63578(12) 0.0519(5) Uani d . 1 1
C C15 0.3608(3) 0.5025(2) 0.65305(13) 0.0634(6) Uani d . 1 1
H H15 0.2579 0.5040 0.6848 0.076 Uiso calc R 1 1
C C16 0.4316(3) 0.6103(2) 0.62877(14) 0.0624(6) Uani d . 1 1
C C17 1.0812(3) 0.5087(2) 0.42411(17) 0.0778(7) Uani d . 1 1
H H17A 1.0926 0.4431 0.3904 0.117 Uiso calc R 1 1
H H17B 1.1596 0.5054 0.4722 0.117 Uiso calc R 1 1
H H17C 1.1091 0.5712 0.3893 0.117 Uiso calc R 1 1
C C18 0.6894(4) 0.4865(3) 0.26972(15) 0.0946(10) Uani d . 1 1
H H18A 0.7702 0.5466 0.2687 0.142 Uiso calc R 1 1
H H18B 0.5914 0.5032 0.2335 0.142 Uiso calc R 1 1
H H18C 0.7462 0.4215 0.2491 0.142 Uiso calc R 1 1

loop_
_atom_site_aniso_label
_atom_site_aniso_U_11
_atom_site_aniso_U_22
_atom_site_aniso_U_33
_atom_site_aniso_U_12
_atom_site_aniso_U_13
_atom_site_aniso_U_23
O1 0.0433(8) 0.0547(8) 0.0872(10) -0.0025(7) 0.0133(8) 0.0130(8)
O2 0.0767(10) 0.0580(8) 0.0422(8) 0.0003(8) 0.0094(7) 0.0039(7)
O3 0.1176(15) 0.0921(12) 0.0829(12) 0.0259(12) -0.0124(11) -0.0455(11)
C1 0.0437(12) 0.0397(9) 0.0472(11) -0.0009(9) 0.0022(9) -0.0023(8)
C2 0.0390(10) 0.0380(9) 0.0403(10) -0.0017(8) -0.0028(8) -0.0037(8)
C3 0.0445(11) 0.0457(10) 0.0367(9) -0.0050(9) -0.0059(9) -0.0040(8)
C4 0.0575(14) 0.0501(11) 0.0442(12) -0.0052(10) -0.0081(10) 0.0055(9)
C5 0.0585(14) 0.0481(11) 0.0566(12) 0.0082(10) -0.0117(11) 0.0036(10)
C6 0.0429(12) 0.0533(11) 0.0586(13) 0.0059(10) -0.0017(11) -0.0056(10)
C7 0.0465(12) 0.0436(10) 0.0533(12) -0.0009(10) -0.0003(10) 0.0048(9)
C8 0.0371(10) 0.0393(9) 0.0481(11) -0.0021(8) -0.0021(9) -0.0003(8)
C9 0.0426(12) 0.0455(10) 0.0626(14) 0.0007(9) -0.0098(10) -0.0103(10)
C10 0.0577(14) 0.0449(12) 0.0949(19) 0.0099(11) -0.0053(13) -0.0067(12)
C11 0.0739(18) 0.0526(13) 0.100(2) 0.0139(13) -0.0096(16) 0.0202(14)
C12 0.0654(15) 0.0643(14) 0.0673(16) 0.0037(12) -0.0007(13) 0.0209(13)
C13 0.0571(15) 0.0989(18) 0.0641(15) -0.0115(14) 0.0047(12) 0.0218(14)
C14 0.0446(12) 0.0717(14) 0.0392(11) 0.0011(11) -0.0005(10) -0.0001(10)
C15 0.0490(13) 0.0945(18) 0.0467(12) 0.0074(13) 0.0045(11) -0.0071(12)
C16 0.0564(14) 0.0690(14) 0.0616(14) 0.0134(12) -0.0114(12) -0.0210(12)
C17 0.0504(14) 0.0781(16) 0.105(2) -0.0057(13) 0.0223(14) 0.0109(15)
C18 0.126(3) 0.108(2) 0.0490(13) 0.030(2) 0.0240(15) 0.0192(14)

loop_
_atom_type_symbol
_atom_type_description
_atom_type_scat_dispersion_real
_atom_type_scat_dispersion_imag
_atom_type_scat_source
C C 0.0033 0.0016 'International Tables Vol C Tables 4.2.6.8 and 6.1.1.4'
H H 0.0000 0.0000 'International Tables Vol C Tables 4.2.6.8 and 6.1.1.4'
O O 0.0106 0.0060 'International Tables Vol C Tables 4.2.6.8 and 6.1.1.4'

loop_
_geom_angle_atom_site_label_1
_geom_angle_atom_site_label_2
_geom_angle_atom_site_label_3
_geom_angle
C1 O1 C17 119.71(17)
C7 O2 C18 118.37(17)
O1 C1 C6 123.45(19)
O1 C1 C2 115.18(16)
C6 C1 C2 121.35(18)
C3 C2 C1 117.83(16)
C3 C2 C8 124.46(17)
C1 C2 C8 117.70(16)
C4 C3 C2 119.13(18)
C4 C3 C14 117.64(18)
C2 C3 C14 123.12(17)
C5 C4 C3 121.30(19)
C5 C4 H4 119.3
C3 C4 H4 119.3
C4 C5 C6 120.54(19)
C4 C5 H5 119.7
C6 C5 H5 119.7
C1 C6 C5 119.47(19)
C1 C6 H6 120.3
C5 C6 H6 120.3
O2 C7 C12 123.33(19)
O2 C7 C8 115.82(16)
C12 C7 C8 120.8(2)
C9 C8 C7 117.10(17)
C9 C8 C2 122.44(17)
C7 C8 C2 120.26(17)
C10 C9 C8 121.1(2)
C10 C9 C16 116.6(2)
C8 C9 C16 121.94(18)
C11 C10 C9 120.0(2)
C11 C10 H10 120.0
C9 C10 H10 120.0
C10 C11 C12 120.2(2)
C10 C11 H11 119.9
C12 C11 H11 119.9
C11 C12 C7 120.3(2)
C11 C12 H12 119.8
C7 C12 H12 119.8
C14 C13 H13A 109.5
C14 C13 H13B 109.5
H13A C13 H13B 109.5
C14 C13 H13C 109.5
H13A C13 H13C 109.5
H13B C13 H13C 109.5
C15 C14 C3 123.2(2)
C15 C14 C13 118.9(2)
C3 C14 C13 117.48(19)
C14 C15 C16 128.9(2)
C14 C15 H15 115.6
C16 C15 H15 115.6
O3 C16 C15 120.5(2)
O3 C16 C9 121.5(2)
C15 C16 C9 116.94(18)
O1 C17 H17A 109.5
O1 C17 H17B 109.5
H17A C17 H17B 109.5
O1 C17 H17C 109.5
H17A C17 H17C 109.5
H17B C17 H17C 109.5
O2 C18 H18A 109.5
O2 C18 H18B 109.5
H18A C18 H18B 109.5
O2 C18 H18C 109.5
H18A C18 H18C 109.5
H18B C18 H18C 109.5

loop_
_geom_bond_atom_site_label_1
_geom_bond_atom_site_label_2
_geom_bond_distance
O1 C1 1.361(2)
O1 C17 1.416(2)
O2 C7 1.365(2)
O2 C18 1.411(3)
O3 C16 1.225(2)
C1 C6 1.381(3)
C1 C2 1.419(3)
C2 C3 1.405(2)
C2 C8 1.482(2)
C3 C4 1.404(3)
C3 C14 1.475(3)
C4 C5 1.366(3)
C4 H4 0.9300
C5 C6 1.381(3)
C5 H5 0.9300
C6 H6 0.9300
C7 C12 1.385(3)
C7 C8 1.405(3)
C8 C9 1.402(3)
C9 C10 1.391(3)
C9 C16 1.483(3)
C10 C11 1.369(3)
C10 H10 0.9300
C11 C12 1.376(3)
C11 H11 0.9300
C12 H12 0.9300
C13 C14 1.504(3)
C13 H13A 0.9600
C13 H13B 0.9600
C13 H13C 0.9600
C14 C15 1.335(3)
C15 C16 1.472(3)
C15 H15 0.9300
C17 H17A 0.9600
C17 H17B 0.9600
C17 H17C 0.9600
C18 H18A 0.9600
C18 H18B 0.9600
C18 H18C 0.9600

loop_
_geom_hbond_atom_site_label_D
_geom_hbond_atom_site_label_H
_geom_hbond_atom_site_label_A
_geom_hbond_site_symmetry_A
_geom_hbond_distance_DH
_geom_hbond_distance_HA
_geom_hbond_distance_DA
_geom_hbond_angle_DHA
C13 H13B O3 3_646 0.96 2.40 3.349(3) 171.3
C10 H10 O1 4_466 0.93 2.58 3.283(2) 133.2

loop_
_geom_torsion_atom_site_label_1
_geom_torsion_atom_site_label_2
_geom_torsion_atom_site_label_3
_geom_torsion_atom_site_label_4
_geom_torsion
C17 O1 C1 C6 3.6(3)
C17 O1 C1 C2 -177.90(18)
O1 C1 C2 C3 -171.97(16)
C6 C1 C2 C3 6.6(3)
O1 C1 C2 C8 6.6(2)
C6 C1 C2 C8 -174.83(16)
C1 C2 C3 C4 -6.6(2)
C8 C2 C3 C4 174.93(17)
C1 C2 C3 C14 169.41(17)
C8 C2 C3 C14 -9.1(3)
C2 C3 C4 C5 2.5(3)
C14 C3 C4 C5 -173.75(18)
C3 C4 C5 C6 2.1(3)
O1 C1 C6 C5 176.20(18)
C2 C1 C6 C5 -2.2(3)
C4 C5 C6 C1 -2.2(3)
C18 O2 C7 C12 21.8(3)
C18 O2 C7 C8 -160.3(2)
O2 C7 C8 C9 -170.39(17)
C12 C7 C8 C9 7.6(3)
O2 C7 C8 C2 14.6(3)
C12 C7 C8 C2 -167.46(18)
C3 C2 C8 C9 52.8(3)
C1 C2 C8 C9 -125.65(19)
C3 C2 C8 C7 -132.37(19)
C1 C2 C8 C7 49.1(2)
C7 C8 C9 C10 -6.8(3)
C2 C8 C9 C10 168.16(18)
C7 C8 C9 C16 165.73(19)
C2 C8 C9 C16 -19.3(3)
C8 C9 C10 C11 1.6(3)
C16 C9 C10 C11 -171.3(2)
C9 C10 C11 C12 3.1(4)
C10 C11 C12 C7 -2.3(4)
O2 C7 C12 C11 174.6(2)
C8 C7 C12 C11 -3.2(3)
C4 C3 C14 C15 141.1(2)
C2 C3 C14 C15 -34.9(3)
C4 C3 C14 C13 -31.5(2)
C2 C3 C14 C13 152.51(19)
C3 C14 C15 C16 6.9(3)
C13 C14 C15 C16 179.3(2)
C14 C15 C16 O3 -141.6(2)
C14 C15 C16 C9 49.7(3)
C10 C9 C16 O3 -37.9(3)
C8 C9 C16 O3 149.3(2)
C10 C9 C16 C15 130.6(2)
C8 C9 C16 C15 -42.2(3)

loop_
_cod_related_entry_id
_cod_related_entry_database
_cod_related_entry_code
1 ChemSpider 30656992
